data_7245782
loop_
_publ_author_name
'Chen, Lei'
'Yang, Chen'
'Hu, Haoran'
'Shi, Lei'
'Zhang, Chong'
'Sun, Chengguo'
'Gao, Chao'
'Du, Yang'
'Hu, Bingcheng'

_publ_section_title
;
 Synthesis and characterization of cyclo-pentazolate salts of iron(iii)
 and aluminum(iii)
;
_journal_name_full CrystEngComm
_journal_paper_doi 10.1039/D2CE01270G
_journal_year 2022
_chemical_formula_moiety 'Al H12 O6, 9(H2 O), 3(N5)'
_chemical_formula_sum 'Al H30 N15 O15'
_chemical_formula_weight 507.37
_space_group_crystal_system monoclinic
_space_group_IT_number 14
_space_group_name_Hall '-P 2yn'
_space_group_name_H-M_alt 'P 1 21/n 1'
_atom_sites_solution_hydrogens difmap
_atom_sites_solution_primary dual
_audit_creation_date 2021-04-16
_audit_creation_method
;
Olex2 1.2
(compiled 2018.05.29 svn.r3508 for OlexSys, GUI svn.r5506)
;
_audit_update_record
;
2022-09-14 deposited with the CCDC.	2022-11-09 downloaded from the CCDC.
;
_cell_angle_alpha 90
_cell_angle_beta 92.771(2)
_cell_angle_gamma 90
_cell_formula_units_Z 8
_cell_length_a 16.7321(8)
_cell_length_b 14.5671(6)
_cell_length_c 20.0005(7)
_cell_measurement_reflns_used 9325
_cell_measurement_temperature 150(2)
_cell_measurement_theta_max 26.38
_cell_measurement_theta_min 2.44
_cell_volume 4869.2(4)
_computing_cell_refinement 'SAINT V8.40B (?, 2016)'
_computing_data_reduction 'SAINT V8.40B (?, 2016)'
_computing_molecular_graphics 'Olex2 (Dolomanov et al., 2009)'
_computing_publication_material 'Olex2 (Dolomanov et al., 2009)'
_computing_structure_refinement 'ShelXL (Sheldrick, 2015)'
_computing_structure_solution 'ShelXT (Sheldrick, 2015)'
_diffrn_ambient_temperature 150.0
_diffrn_measured_fraction_theta_full 0.991
_diffrn_measured_fraction_theta_max 0.991
_diffrn_measurement_device_type 'Bruker APEX-II CCD'
_diffrn_measurement_method '\f and \w scans'
_diffrn_radiation_type MoK\a
_diffrn_radiation_wavelength 0.71073
_diffrn_reflns_av_R_equivalents 0.0680
_diffrn_reflns_av_unetI/netI 0.0318
_diffrn_reflns_Laue_measured_fraction_full 0.991
_diffrn_reflns_Laue_measured_fraction_max 0.991
_diffrn_reflns_limit_h_max 19
_diffrn_reflns_limit_h_min -19
_diffrn_reflns_limit_k_max 17
_diffrn_reflns_limit_k_min -17
_diffrn_reflns_limit_l_max 22
_diffrn_reflns_limit_l_min -23
_diffrn_reflns_number 75466
_diffrn_reflns_point_group_measured_fraction_full 0.991
_diffrn_reflns_point_group_measured_fraction_max 0.991
_diffrn_reflns_theta_full 25.007
_diffrn_reflns_theta_max 25.007
_diffrn_reflns_theta_min 2.088
_diffrn_standards_number 0
_exptl_absorpt_coefficient_mu 0.169
_exptl_absorpt_correction_T_max 0.0276
_exptl_absorpt_correction_T_min 0.0112
_exptl_absorpt_correction_type none
_exptl_absorpt_process_details
;
SADABS-2016/2 (Bruker,2016/2) was used for absorption correction.
wR2(int) was 0.1098 before and 0.0648 after correction.
The Ratio of minimum to maximum transmission is 0.4058.
The \l/2 correction factor is Not present.
;
_exptl_crystal_density_diffrn 1.384
_exptl_crystal_description block
_exptl_crystal_F_000 2144
_exptl_crystal_size_max 0.13
_exptl_crystal_size_mid 0.12
_exptl_crystal_size_min 0.11
_refine_diff_density_max 0.428
_refine_diff_density_min -0.334
_refine_diff_density_rms 0.049
_refine_ls_extinction_method none
_refine_ls_goodness_of_fit_ref 1.080
_refine_ls_hydrogen_treatment constr
_refine_ls_matrix_type full
_refine_ls_number_parameters 559
_refine_ls_number_reflns 8507
_refine_ls_number_restraints 0
_refine_ls_restrained_S_all 1.080
_refine_ls_R_factor_all 0.0904
_refine_ls_R_factor_gt 0.0599
_refine_ls_shift/su_max 0.001
_refine_ls_shift/su_mean 0.000
_refine_ls_structure_factor_coef Fsqd
_refine_ls_weighting_details 'w=1/[\s^2^(Fo^2^)+(0.0564P)^2^+4.8260P] where P=(Fo^2^+2Fc^2^)/3'
_refine_ls_weighting_scheme calc
_refine_ls_wR_factor_gt 0.1426
_refine_ls_wR_factor_ref 0.1611
_reflns_Friedel_coverage 0.000
_reflns_number_gt 5349
_reflns_number_total 8507
_reflns_threshold_expression 'I > 2\s(I)'
_cod_data_source_file d2ce01270g2.cif
_cod_data_source_block mo_0416_4_0m
_cod_database_code 7245782
_shelx_shelxl_version_number 2014/7
_shelx_space_group_comment
;
The symmetry employed for this shelxl refinement is uniquely defined
by the following loop, which should always be used as a source of
symmetry information in preference to the above space-group names.
They are only intended as comments.
;
_shelx_estimated_absorpt_t_max 0.982
_shelx_estimated_absorpt_t_min 0.978
_olex2_refinement_description
;
1. Fixed Uiso
 At 1.5 times of:
  All O(H,H) groups
2.a Riding coordinates:
 O1W(H1WA,H1WB), O2W(H2WA,H2WB), O3W(H3WA,H3WB), O4W(H4WA,H4WB), O5W(H5WA,
 H5WB), O6W(H6WA,H6WB), O30W(H30A,H30B), O7W(H7WA,H7WB), O8W(H8WA,H8WB),
 O9W(H9WA,H9WB), O10W(H10A,H10B), O11W(H11A,H11B), O12W(H12A,H12B), O13W(H13A,
 H13B), O14W(H14A,H14B), O15W(H15A,H15B), O16W(H16A,H16B), O17W(H17A,H17B),
 O18W(H18A,H18B), O19W(H19A,H19B), O28W(H28A,H28B), O20W(H20A,H20B), O29W(H29A,
 H29B), O21W(H21A,H21B), O22W(H22A,H22B), O23W(H23A,H23B), O24W(H24A,H24B),
 O25W(H25A,H25B), O26W(H26A,H26B), O27W(H27A,H27B)
;
_olex2_submission_special_instructions 'No special instructions were received'

loop_
_space_group_symop_operation_xyz
'x, y, z'
'-x+1/2, y+1/2, -z+1/2'
'-x, -y, -z'
'x-1/2, -y-1/2, z-1/2'

loop_
_atom_site_label
_atom_site_type_symbol
_atom_site_fract_x
_atom_site_fract_y
_atom_site_fract_z
_atom_site_U_iso_or_equiv
_atom_site_adp_type
_atom_site_occupancy
_atom_site_site_symmetry_order
_atom_site_calc_flag
_atom_site_refinement_flags_posn
_atom_site_refinement_flags_adp
_atom_site_refinement_flags_occupancy
_atom_site_disorder_assembly
_atom_site_disorder_group
Al1 Al -0.24327(5) -0.32194(6) 0.24937(4) 0.0222(2) Uani 1 1 d . . . . .
O1W O -0.34968(12) -0.31100(13) 0.27417(10) 0.0275(5) Uani 1 1 d . . . . .
H1WA H -0.3681 -0.2561 0.2675 0.041 Uiso 1 1 d R . . . .
H1WB H -0.3762 -0.3576 0.2870 0.041 Uiso 1 1 d R . . . .
O2W O -0.23224(12) -0.19355(13) 0.24550(9) 0.0256(4) Uani 1 1 d . . . . .
H2WA H -0.2154 -0.1657 0.2821 0.038 Uiso 1 1 d R . . . .
H2WB H -0.2438 -0.1685 0.2066 0.038 Uiso 1 1 d R . . . .
O3W O -0.20923(14) -0.32014(13) 0.33907(11) 0.0297(5) Uani 1 1 d . . . . .
H3WA H -0.2421 -0.3365 0.3689 0.045 Uiso 1 1 d R . . . .
H3WB H -0.1600 -0.3330 0.3493 0.045 Uiso 1 1 d R . . . .
O4W O -0.13632(12) -0.33459(12) 0.22301(10) 0.0254(5) Uani 1 1 d . . . . .
H4WA H -0.1185 -0.3876 0.2269 0.038 Uiso 1 1 d R . . . .
H4WB H -0.0987 -0.2970 0.2278 0.038 Uiso 1 1 d R . . . .
O5W O -0.25434(10) -0.45035(14) 0.25218(8) 0.0241(5) Uani 1 1 d . . . . .
H5WA H -0.2390 -0.4820 0.2868 0.036 Uiso 1 1 d R . . . .
H5WB H -0.2667 -0.4813 0.2162 0.036 Uiso 1 1 d R . . . .
O6W O -0.27798(13) -0.32254(13) 0.15902(11) 0.0281(5) Uani 1 1 d . . . . .
H6WA H -0.2458 -0.3392 0.1283 0.042 Uiso 1 1 d R . . . .
H6WB H -0.3272 -0.3259 0.1461 0.042 Uiso 1 1 d R . . . .
O30W O -0.43342(16) -0.45115(16) 0.30572(15) 0.0662(9) Uani 1 1 d . . . . .
H30A H -0.4414 -0.5060 0.2899 0.099 Uiso 1 1 d R . . . .
H30B H -0.4792 -0.4413 0.3249 0.099 Uiso 1 1 d R . . . .
N6 N -0.50794(17) -0.12666(18) 0.24860(16) 0.0321(5) Uani 1 1 d . . . . .
N7 N -0.51130(14) -0.03572(15) 0.24907(12) 0.0296(5) Uani 1 1 d . . . . .
N8 N -0.43958(14) -0.00400(15) 0.26666(13) 0.0312(6) Uani 1 1 d . . . . .
N9 N -0.39111(15) -0.07384(16) 0.27749(13) 0.0340(6) Uani 1 1 d . . . . .
N10 N -0.43303(14) -0.14951(16) 0.26638(13) 0.0320(6) Uani 1 1 d . . . . .
Al2 Al -0.74340(5) 0.07103(6) 0.25100(4) 0.0233(2) Uani 1 1 d . . . . .
O7W O -0.63653(12) 0.08405(13) 0.22464(10) 0.0261(5) Uani 1 1 d . . . . .
H7WA H -0.6176 0.1384 0.2273 0.039 Uiso 1 1 d R . . . .
H7WB H -0.5985 0.0455 0.2359 0.039 Uiso 1 1 d R . . . .
O8W O -0.75464(10) 0.19915(16) 0.25375(9) 0.0284(5) Uani 1 1 d . . . . .
H8WA H -0.7655 0.2364 0.2233 0.043 Uiso 1 1 d R . . . .
H8WB H -0.7370 0.2367 0.2826 0.043 Uiso 1 1 d R . . . .
O9W O -0.77876(13) 0.07251(13) 0.16100(11) 0.0280(5) Uani 1 1 d . . . . .
H9WA H -0.7469 0.0763 0.1267 0.042 Uiso 1 1 d R . . . .
H9WB H -0.8265 0.0770 0.1466 0.042 Uiso 1 1 d R . . . .
O10W O -0.73194(12) -0.05786(13) 0.24644(9) 0.0267(4) Uani 1 1 d . . . . .
H10A H -0.7457 -0.0897 0.2101 0.040 Uiso 1 1 d R . . . .
H10B H -0.7256 -0.0913 0.2839 0.040 Uiso 1 1 d R . . . .
O11W O -0.70926(13) 0.06964(13) 0.34040(11) 0.0283(5) Uani 1 1 d . . . . .
H11A H -0.7389 0.0758 0.3755 0.043 Uiso 1 1 d R . . . .
H11B H -0.6590 0.0739 0.3541 0.043 Uiso 1 1 d R . . . .
O12W O -0.84978(12) 0.06035(12) 0.27576(10) 0.0257(5) Uani 1 1 d . . . . .
H12A H -0.8764 0.0100 0.2781 0.039 Uiso 1 1 d R . . . .
H12B H -0.8776 0.1059 0.2897 0.039 Uiso 1 1 d R . . . .
O13W O -0.20108(14) -0.08293(14) 0.55368(11) 0.0345(5) Uani 1 1 d . . . . .
H13A H -0.1557 -0.0562 0.5596 0.052 Uiso 1 1 d R . . . .
H13B H -0.2294 -0.0611 0.5208 0.052 Uiso 1 1 d R . . . .
O14W O -0.56566(16) 0.07505(16) 0.38457(15) 0.0559(8) Uani 1 1 d . . . . .
H14A H -0.5507 0.1276 0.3992 0.084 Uiso 1 1 d R . . . .
H14B H -0.5447 0.0256 0.4044 0.084 Uiso 1 1 d R . . . .
O15W O -0.06564(16) -0.32574(16) 0.38206(15) 0.0510(7) Uani 1 1 d . . . . .
H15A H -0.0468 -0.3786 0.3963 0.076 Uiso 1 1 d R . . . .
H15B H -0.0368 -0.2834 0.4013 0.076 Uiso 1 1 d R . . . .
O16W O -0.19529(13) -0.27182(15) 0.54416(11) 0.0334(5) Uani 1 1 d . . . . .
H16A H -0.1914 -0.2121 0.5479 0.050 Uiso 1 1 d R . . . .
H16B H -0.1487 -0.2967 0.5497 0.050 Uiso 1 1 d R . . . .
O17W O -0.28014(14) -0.32219(13) 0.65046(11) 0.0300(5) Uani 1 1 d . . . . .
H17A H -0.3304 -0.3262 0.6357 0.045 Uiso 1 1 d R . . . .
H17B H -0.2513 -0.3026 0.6178 0.045 Uiso 1 1 d R . . . .
N26 N -0.55161(18) -0.37437(18) 0.55375(15) 0.0389(7) Uani 1 1 d . . . . .
N27 N -0.47787(17) -0.3986(2) 0.56893(15) 0.0385(7) Uani 1 1 d . . . . .
N28 N -0.43760(18) -0.32520(18) 0.58911(15) 0.0386(7) Uani 1 1 d . . . . .
N29 N -0.48798(16) -0.25508(17) 0.58612(14) 0.0329(6) Uani 1 1 d . . . . .
N30 N -0.55873(16) -0.28570(18) 0.56464(14) 0.0327(6) Uani 1 1 d . . . . .
O18W O -0.20842(13) -0.07116(13) 0.34416(11) 0.0297(5) Uani 1 1 d . . . . .
H18A H -0.1585 -0.0734 0.3597 0.045 Uiso 1 1 d R . . . .
H18B H -0.2439 -0.0635 0.3731 0.045 Uiso 1 1 d R . . . .
N16 N -0.05566(17) -0.07669(17) 0.40952(15) 0.0349(7) Uani 1 1 d . . . . .
N17 N -0.01135(17) -0.0018(2) 0.41460(15) 0.0377(7) Uani 1 1 d . . . . .
N18 N 0.06128(18) -0.02703(19) 0.43422(15) 0.0384(7) Uani 1 1 d . . . . .
N19 N 0.06207(16) -0.11754(18) 0.44104(15) 0.0350(7) Uani 1 1 d . . . . .
N20 N -0.01118(17) -0.14773(19) 0.42585(16) 0.0395(7) Uani 1 1 d . . . . .
O19W O -0.30313(13) -0.52193(15) 0.45689(11) 0.0340(5) Uani 1 1 d . . . . .
H19A H -0.3500 -0.5460 0.4553 0.051 Uiso 1 1 d R . . . .
H19B H -0.3117 -0.4651 0.4531 0.051 Uiso 1 1 d R . . . .
O28W O -0.19410(14) -0.58196(14) 0.55378(11) 0.0338(5) Uani 1 1 d . . . . .
H28A H -0.1503 -0.5498 0.5575 0.051 Uiso 1 1 d R . . . .
H28B H -0.2264 -0.5613 0.5237 0.051 Uiso 1 1 d R . . . .
O20W O -0.29841(14) -0.33391(14) 0.44411(11) 0.0325(5) Uani 1 1 d . . . . .
H20A H -0.2672 -0.3148 0.4765 0.049 Uiso 1 1 d R . . . .
H20B H -0.3414 -0.3019 0.4415 0.049 Uiso 1 1 d R . . . .
O29W O -0.70882(14) -0.18082(13) 0.34384(11) 0.0303(5) Uani 1 1 d . . . . .
H29A H -0.6583 -0.1773 0.3568 0.045 Uiso 1 1 d R . . . .
H29B H -0.7447 -0.1968 0.3716 0.045 Uiso 1 1 d R . . . .
N1 N -0.43740(15) -0.22447(18) 0.43189(14) 0.0312(6) Uani 1 1 d . . . . .
N2 N -0.51045(16) -0.25053(17) 0.41349(14) 0.0311(6) Uani 1 1 d . . . . .
N3 N -0.55567(19) -0.17746(18) 0.40771(15) 0.0384(7) Uani 1 1 d . . . . .
N4 N -0.51097(17) -0.1054(2) 0.42290(15) 0.0398(7) Uani 1 1 d . . . . .
N5 N -0.43796(18) -0.13471(18) 0.43801(15) 0.0393(7) Uani 1 1 d . . . . .
O21W O -0.57041(13) -0.42662(14) 0.38105(12) 0.0331(5) Uani 1 1 d . . . . .
H21A H -0.5634 -0.4735 0.4073 0.050 Uiso 1 1 d R . . . .
H21B H -0.5616 -0.3726 0.3957 0.050 Uiso 1 1 d R . . . .
O22W O -0.56425(16) -0.29976(17) 0.19591(16) 0.0705(9) Uani 1 1 d . . . . .
H22A H -0.5172 -0.3122 0.1776 0.106 Uiso 1 1 d R . . . .
H22B H -0.5632 -0.2427 0.2113 0.106 Uiso 1 1 d R . . . .
O23W O -0.42855(14) -0.32486(14) 0.11743(12) 0.0352(6) Uani 1 1 d . . . . .
H23A H -0.4474 -0.3761 0.1007 0.053 Uiso 1 1 d R . . . .
H23B H -0.4472 -0.2778 0.0965 0.053 Uiso 1 1 d R . . . .
O24W O -0.28012(14) -0.07183(13) 0.15059(11) 0.0301(5) Uani 1 1 d . . . . .
H24A H -0.2531 -0.0642 0.1162 0.045 Uiso 1 1 d R . . . .
H24B H -0.3292 -0.0708 0.1351 0.045 Uiso 1 1 d R . . . .
N11 N -0.55362(17) -0.12463(18) 0.05681(15) 0.0373(7) Uani 1 1 d . . . . .
N12 N -0.55694(18) -0.03519(19) 0.06664(15) 0.0380(7) Uani 1 1 d . . . . .
N13 N -0.48609(17) -0.0060(2) 0.08732(14) 0.0367(7) Uani 1 1 d . . . . .
N14 N -0.43783(17) -0.07692(17) 0.09016(15) 0.0338(7) Uani 1 1 d . . . . .
N15 N -0.47862(17) -0.15067(19) 0.07119(15) 0.0377(7) Uani 1 1 d . . . . .
O25W O -0.29929(13) -0.02375(15) 0.44902(11) 0.0345(5) Uani 1 1 d . . . . .
H25A H -0.3126 0.0325 0.4489 0.052 Uiso 1 1 d R . . . .
H25B H -0.3452 -0.0497 0.4458 0.052 Uiso 1 1 d R . . . .
O26W O -0.19414(14) -0.33169(14) 0.05198(11) 0.0330(5) Uani 1 1 d . . . . .
H26A H -0.2244 -0.3131 0.0188 0.050 Uiso 1 1 d R . . . .
H26B H -0.1518 -0.2995 0.0549 0.050 Uiso 1 1 d R . . . .
O27W O -0.29911(13) -0.27353(15) -0.04952(11) 0.0351(5) Uani 1 1 d . . . . .
H27A H -0.3416 -0.3043 -0.0537 0.053 Uiso 1 1 d R . . . .
H27B H -0.3079 -0.2161 -0.0483 0.053 Uiso 1 1 d R . . . .
N21 N -0.01120(14) -0.21429(15) 0.24852(12) 0.0294(5) Uani 1 1 d . . . . .
N22 N -0.00776(17) -0.12487(18) 0.24908(16) 0.0320(5) Uani 1 1 d . . . . .
N23 N 0.06639(15) -0.10086(16) 0.26739(13) 0.0343(6) Uani 1 1 d . . . . .
N24 N 0.10870(15) -0.17626(16) 0.27808(13) 0.0333(6) Uani 1 1 d . . . . .
N25 N 0.06082(14) -0.24620(16) 0.26612(13) 0.0318(6) Uani 1 1 d . . . . .

loop_
_atom_site_aniso_label
_atom_site_aniso_U_11
_atom_site_aniso_U_22
_atom_site_aniso_U_33
_atom_site_aniso_U_23
_atom_site_aniso_U_13
_atom_site_aniso_U_12
Al1 0.0202(5) 0.0189(5) 0.0276(6) 0.0002(3) 0.0008(4) 0.0009(3)
O1W 0.0222(11) 0.0234(10) 0.0373(12) 0.0048(8) 0.0041(9) 0.0019(8)
O2W 0.0284(10) 0.0209(9) 0.0271(11) 0.0000(7) -0.0028(8) 0.0027(8)
O3W 0.0279(12) 0.0325(11) 0.0286(12) 0.0001(9) 0.0007(9) 0.0006(8)
O4W 0.0191(10) 0.0195(9) 0.0376(12) -0.0018(8) 0.0006(9) 0.0001(7)
O5W 0.0271(12) 0.0153(10) 0.0294(14) 0.0007(6) -0.0025(10) -0.0005(7)
O6W 0.0219(11) 0.0327(11) 0.0296(12) 0.0003(9) 0.0013(9) 0.0016(8)
O30W 0.0587(17) 0.0354(13) 0.108(2) -0.0208(14) 0.0444(16) -0.0184(12)
N6 0.0276(14) 0.0248(12) 0.0438(14) 0.0007(10) 0.0025(11) -0.0019(10)
N7 0.0256(13) 0.0229(12) 0.0406(14) 0.0016(10) 0.0027(10) 0.0005(10)
N8 0.0289(13) 0.0217(12) 0.0429(15) 0.0008(10) 0.0007(11) 0.0002(10)
N9 0.0280(14) 0.0264(13) 0.0475(16) 0.0036(11) 0.0006(11) 0.0021(10)
N10 0.0259(13) 0.0234(12) 0.0468(15) 0.0014(11) 0.0027(11) 0.0031(10)
Al2 0.0209(5) 0.0231(5) 0.0258(6) -0.0001(3) -0.0009(4) 0.0008(3)
O7W 0.0203(10) 0.0213(9) 0.0366(12) -0.0010(8) -0.0005(9) 0.0008(8)
O8W 0.0285(13) 0.0265(11) 0.0300(14) 0.0009(7) 0.0002(10) -0.0009(7)
O9W 0.0219(11) 0.0345(12) 0.0273(12) -0.0001(9) -0.0036(9) 0.0014(8)
O10W 0.0282(10) 0.0206(9) 0.0312(12) 0.0003(7) -0.0011(8) 0.0044(8)
O11W 0.0243(11) 0.0341(11) 0.0262(12) 0.0000(9) -0.0031(9) -0.0006(8)
O12W 0.0207(10) 0.0190(9) 0.0378(12) -0.0002(8) 0.0051(9) 0.0003(7)
O13W 0.0325(13) 0.0375(12) 0.0331(13) 0.0018(10) -0.0016(10) -0.0038(9)
O14W 0.0432(16) 0.0341(14) 0.087(2) -0.0106(13) -0.0322(15) 0.0041(11)
O15W 0.0442(16) 0.0342(13) 0.072(2) 0.0048(12) -0.0232(14) -0.0056(10)
O16W 0.0268(12) 0.0325(11) 0.0409(14) -0.0007(10) 0.0003(10) 0.0033(9)
O17W 0.0291(12) 0.0307(11) 0.0300(12) 0.0020(9) -0.0012(9) -0.0001(8)
N26 0.0377(17) 0.0341(14) 0.0448(18) 0.0026(12) -0.0006(13) -0.0020(12)
N27 0.0291(15) 0.0396(15) 0.0464(18) 0.0059(13) -0.0017(13) 0.0048(12)
N28 0.0332(17) 0.0399(16) 0.0422(18) -0.0012(13) -0.0024(14) -0.0150(12)
N29 0.0328(15) 0.0265(13) 0.0392(18) -0.0001(11) 0.0000(13) 0.0067(11)
N30 0.0222(14) 0.0354(14) 0.0401(17) 0.0006(12) -0.0022(12) -0.0034(11)
O18W 0.0258(12) 0.0291(11) 0.0338(13) -0.0005(9) -0.0031(10) 0.0038(8)
N16 0.0263(15) 0.0316(15) 0.0465(18) -0.0054(12) -0.0028(13) -0.0096(11)
N17 0.0310(16) 0.0453(16) 0.0363(18) -0.0028(13) -0.0043(13) 0.0111(12)
N18 0.0434(17) 0.0349(15) 0.0366(17) -0.0030(12) 0.0000(13) -0.0017(13)
N19 0.0206(13) 0.0359(14) 0.0477(18) -0.0012(12) -0.0063(12) 0.0030(11)
N20 0.0332(16) 0.0319(14) 0.0526(19) 0.0011(13) -0.0068(14) 0.0106(12)
O19W 0.0303(12) 0.0342(11) 0.0370(13) 0.0017(10) -0.0022(10) 0.0006(9)
O28W 0.0308(13) 0.0378(12) 0.0327(13) 0.0028(10) 0.0003(10) -0.0038(9)
O20W 0.0266(12) 0.0370(12) 0.0337(13) -0.0025(10) -0.0009(10) 0.0034(9)
O29W 0.0268(12) 0.0298(11) 0.0338(13) 0.0003(9) -0.0036(10) 0.0000(8)
N1 0.0182(13) 0.0353(14) 0.0396(17) 0.0018(12) -0.0023(11) -0.0008(11)
N2 0.0332(15) 0.0228(12) 0.0370(17) 0.0018(11) 0.0004(12) 0.0069(11)
N3 0.0344(17) 0.0376(16) 0.0427(18) -0.0023(12) -0.0056(14) -0.0105(12)
N4 0.0354(17) 0.0362(15) 0.0471(18) -0.0006(13) -0.0039(14) 0.0073(13)
N5 0.0417(17) 0.0316(14) 0.0442(18) -0.0014(12) -0.0029(13) -0.0011(12)
O21W 0.0284(13) 0.0292(11) 0.0410(14) -0.0010(9) -0.0043(10) -0.0016(9)
O22W 0.0575(17) 0.0361(13) 0.122(3) -0.0238(15) 0.0498(17) -0.0204(12)
O23W 0.0299(13) 0.0291(12) 0.0461(15) 0.0002(10) -0.0042(11) 0.0019(9)
O24W 0.0297(12) 0.0295(11) 0.0308(13) 0.0009(8) -0.0009(10) -0.0004(8)
N11 0.0274(15) 0.0340(14) 0.0498(19) 0.0035(13) -0.0056(13) -0.0026(11)
N12 0.0414(17) 0.0357(15) 0.0367(17) 0.0024(12) 0.0000(13) 0.0026(13)
N13 0.0310(15) 0.0439(16) 0.0345(17) 0.0023(13) -0.0048(12) -0.0097(12)
N14 0.0266(15) 0.0303(14) 0.0442(18) 0.0051(12) -0.0007(13) 0.0127(11)
N15 0.0347(16) 0.0287(13) 0.0489(18) -0.0031(13) -0.0058(13) -0.0062(12)
O25W 0.0294(12) 0.0358(12) 0.0380(14) 0.0001(10) -0.0014(10) -0.0006(9)
O26W 0.0288(13) 0.0359(12) 0.0342(13) 0.0026(9) 0.0000(10) -0.0033(9)
O27W 0.0278(12) 0.0335(12) 0.0438(14) 0.0006(10) -0.0018(10) -0.0049(9)
N21 0.0243(12) 0.0233(12) 0.0406(14) -0.0001(10) 0.0018(10) -0.0029(10)
N22 0.0257(13) 0.0252(12) 0.0452(14) -0.0013(10) 0.0023(11) -0.0036(10)
N23 0.0327(14) 0.0228(12) 0.0477(16) 0.0004(11) 0.0048(12) 0.0009(11)
N24 0.0250(13) 0.0275(13) 0.0472(16) -0.0022(11) 0.0012(11) 0.0000(10)
N25 0.0249(13) 0.0271(12) 0.0434(15) -0.0017(11) 0.0017(11) -0.0016(10)

loop_
_atom_type_symbol
_atom_type_description
_atom_type_scat_dispersion_real
_atom_type_scat_dispersion_imag
_atom_type_scat_source
H H 0.0000 0.0000 'International Tables Vol C Tables 4.2.6.8 and 6.1.1.4'
O O 0.0106 0.0060 'International Tables Vol C Tables 4.2.6.8 and 6.1.1.4'
N N 0.0061 0.0033 'International Tables Vol C Tables 4.2.6.8 and 6.1.1.4'
Al Al 0.0645 0.0514 'International Tables Vol C Tables 4.2.6.8 and 6.1.1.4'

loop_
_geom_angle_atom_site_label_1
_geom_angle_atom_site_label_2
_geom_angle_atom_site_label_3
_geom_angle
_geom_angle_site_symmetry_1
_geom_angle_site_symmetry_3
_geom_angle_publ_flag
O1W Al1 O2W 91.29(9) . . ?
O1W Al1 O4W 178.92(9) . . ?
O1W Al1 O5W 88.88(8) . . ?
O2W Al1 O4W 89.39(9) . . ?
O3W Al1 O1W 89.65(10) . . ?
O3W Al1 O2W 89.97(9) . . ?
O3W Al1 O4W 91.18(10) . . ?
O3W Al1 O5W 90.64(8) . . ?
O3W Al1 O6W 179.41(11) . . ?
O5W Al1 O2W 179.36(9) . . ?
O5W Al1 O4W 90.42(8) . . ?
O6W Al1 O1W 90.08(10) . . ?
O6W Al1 O2W 89.51(9) . . ?
O6W Al1 O4W 89.09(10) . . ?
O6W Al1 O5W 89.88(8) . . ?
Al1 O1W H1WA 111.9 . . ?
Al1 O1W H1WB 121.5 . . ?
H1WA O1W H1WB 126.4 . . ?
Al1 O2W H2WA 117.1 . . ?
Al1 O2W H2WB 115.8 . . ?
H2WA O2W H2WB 127.1 . . ?
Al1 O3W H3WA 119.2 . . ?
Al1 O3W H3WB 118.2 . . ?
H3WA O3W H3WB 114.2 . . ?
Al1 O4W H4WA 113.7 . . ?
Al1 O4W H4WB 128.2 . . ?
H4WA O4W H4WB 109.6 . . ?
Al1 O5W H5WA 122.1 . . ?
Al1 O5W H5WB 120.9 . . ?
H5WA O5W H5WB 116.0 . . ?
Al1 O6W H6WA 120.5 . . ?
Al1 O6W H6WB 122.9 . . ?
H6WA O6W H6WB 113.1 . . ?
H30A O30W H30B 100.8 . . ?
N7 N6 N10 106.7(2) . . ?
N8 N7 N6 108.3(2) . . ?
N9 N8 N7 108.6(2) . . ?
N8 N9 N10 107.5(2) . . ?
N9 N10 N6 108.8(2) . . ?
O8W Al2 O7W 90.34(8) . . ?
O8W Al2 O10W 178.91(9) . . ?
O8W Al2 O12W 88.68(8) . . ?
O9W Al2 O7W 89.43(10) . . ?
O9W Al2 O8W 89.39(9) . . ?
O9W Al2 O10W 89.60(9) . . ?
O9W Al2 O12W 89.71(10) . . ?
O10W Al2 O7W 89.24(9) . . ?
O11W Al2 O7W 91.06(10) . . ?
O11W Al2 O8W 90.53(9) . . ?
O11W Al2 O9W 179.50(9) . . ?
O11W Al2 O10W 90.48(9) . . ?
O11W Al2 O12W 89.80(10) . . ?
O12W Al2 O7W 178.70(10) . . ?
O12W Al2 O10W 91.72(9) . . ?
Al2 O7W H7WA 115.3 . . ?
Al2 O7W H7WB 123.5 . . ?
H7WA O7W H7WB 108.4 . . ?
Al2 O8W H8WA 130.4 . . ?
Al2 O8W H8WB 129.5 . . ?
H8WA O8W H8WB 97.8 . . ?
Al2 O9W H9WA 124.7 . . ?
Al2 O9W H9WB 125.8 . . ?
H9WA O9W H9WB 109.0 . . ?
Al2 O10W H10A 122.6 . . ?
Al2 O10W H10B 120.6 . . ?
H10A O10W H10B 114.7 . . ?
Al2 O11W H11A 127.4 . . ?
Al2 O11W H11B 123.3 . . ?
H11A O11W H11B 108.2 . . ?
Al2 O12W H12A 125.7 . . ?
Al2 O12W H12B 123.6 . . ?
H12A O12W H12B 110.4 . . ?
H13A O13W H13B 113.1 . . ?
H14A O14W H14B 118.2 . . ?
H15A O15W H15B 107.4 . . ?
H16A O16W H16B 110.1 . . ?
H17A O17W H17B 108.9 . . ?
N27 N26 N30 108.6(3) . . ?
N26 N27 N28 108.4(3) . . ?
N27 N28 N29 107.3(3) . . ?
N30 N29 N28 108.3(3) . . ?
N26 N30 N29 107.4(3) . . ?
H18A O18W H18B 116.3 . . ?
N20 N16 N17 108.9(3) . . ?
N18 N17 N16 107.5(3) . . ?
N17 N18 N19 108.3(3) . . ?
N20 N19 N18 107.6(3) . . ?
N16 N20 N19 107.7(3) . . ?
H19A O19W H19B 104.3 . . ?
H28A O28W H28B 112.1 . . ?
H20A O20W H20B 110.4 . . ?
H29A O29W H29B 120.9 . . ?
N5 N1 N2 107.6(2) . . ?
N3 N2 N1 108.4(2) . . ?
N2 N3 N4 108.0(3) . . ?
N5 N4 N3 107.8(3) . . ?
N1 N5 N4 108.2(3) . . ?
H21A O21W H21B 120.2 . . ?
H22A O22W H22B 109.0 . . ?
H23A O23W H23B 112.5 . . ?
H24A O24W H24B 103.9 . . ?
N12 N11 N15 107.2(3) . . ?
N13 N12 N11 108.9(3) . . ?
N12 N13 N14 107.8(3) . . ?
N13 N14 N15 108.7(3) . . ?
N14 N15 N11 107.4(3) . . ?
H25A O25W H25B 101.0 . . ?
H26A O26W H26B 109.8 . . ?
H27A O27W H27B 112.4 . . ?
N22 N21 N25 108.0(2) . . ?
N21 N22 N23 107.9(2) . . ?
N24 N23 N22 108.3(2) . . ?
N25 N24 N23 107.4(2) . . ?
N24 N25 N21 108.4(2) . . ?

loop_
_geom_bond_atom_site_label_1
_geom_bond_atom_site_label_2
_geom_bond_distance
_geom_bond_site_symmetry_2
_geom_bond_publ_flag
Al1 O1W 1.878(2) . ?
Al1 O2W 1.881(2) . ?
Al1 O3W 1.856(2) . ?
Al1 O4W 1.899(2) . ?
Al1 O5W 1.881(2) . ?
Al1 O6W 1.871(2) . ?
O1W H1WA 0.8653 . ?
O1W H1WB 0.8570 . ?
O2W H2WA 0.8714 . ?
O2W H2WB 0.8735 . ?
O3W H3WA 0.8650 . ?
O3W H3WB 0.8604 . ?
O4W H4WA 0.8306 . ?
O4W H4WB 0.8364 . ?
O5W H5WA 0.8601 . ?
O5W H5WB 0.8651 . ?
O6W H6WA 0.8707 . ?
O6W H6WB 0.8526 . ?
O30W H30A 0.8672 . ?
O30W H30B 0.8849 . ?
N6 N7 1.326(3) . ?
N6 N10 1.329(4) . ?
N7 N8 1.318(3) . ?
N8 N9 1.313(3) . ?
N9 N10 1.319(3) . ?
Al2 O7W 1.898(2) . ?
Al2 O8W 1.877(2) . ?
Al2 O9W 1.867(2) . ?
Al2 O10W 1.890(2) . ?
Al2 O11W 1.851(2) . ?
Al2 O12W 1.877(2) . ?
O7W H7WA 0.8537 . ?
O7W H7WB 0.8701 . ?
O8W H8WA 0.8305 . ?
O8W H8WB 0.8379 . ?
O9W H9WA 0.8906 . ?
O9W H9WB 0.8391 . ?
O10W H10A 0.8834 . ?
O10W H10B 0.8956 . ?
O11W H11A 0.8835 . ?
O11W H11B 0.8733 . ?
O12W H12A 0.8608 . ?
O12W H12B 0.8639 . ?
O13W H13A 0.8557 . ?
O13W H13B 0.8529 . ?
O14W H14A 0.8529 . ?
O14W H14B 0.8863 . ?
O15W H15A 0.8740 . ?
O15W H15B 0.8618 . ?
O16W H16A 0.8749 . ?
O16W H16B 0.8620 . ?
O17W H17A 0.8793 . ?
O17W H17B 0.8782 . ?
N26 N27 1.305(4) . ?
N26 N30 1.316(4) . ?
N27 N28 1.316(4) . ?
N28 N29 1.324(4) . ?
N29 N30 1.317(4) . ?
O18W H18A 0.8774 . ?
O18W H18B 0.8567 . ?
N16 N17 1.320(4) . ?
N16 N20 1.307(4) . ?
N17 N18 1.311(4) . ?
N18 N19 1.325(4) . ?
N19 N20 1.324(4) . ?
O19W H19A 0.8575 . ?
O19W H19B 0.8433 . ?
O28W H28A 0.8702 . ?
O28W H28B 0.8447 . ?
O20W H20A 0.8586 . ?
O20W H20B 0.8560 . ?
O29W H29A 0.8738 . ?
O29W H29B 0.8680 . ?
N1 N2 1.315(4) . ?
N1 N5 1.313(4) . ?
N2 N3 1.308(4) . ?
N3 N4 1.316(4) . ?
N4 N5 1.315(4) . ?
O21W H21A 0.8665 . ?
O21W H21B 0.8502 . ?
O22W H22A 0.9020 . ?
O22W H22B 0.8862 . ?
O23W H23A 0.8713 . ?
O23W H23B 0.8550 . ?
O24W H24A 0.8486 . ?
O24W H24B 0.8643 . ?
N11 N12 1.319(4) . ?
N11 N15 1.329(4) . ?
N12 N13 1.307(4) . ?
N13 N14 1.310(4) . ?
N14 N15 1.319(4) . ?
O25W H25A 0.8494 . ?
O25W H25B 0.8563 . ?
O26W H26A 0.8587 . ?
O26W H26B 0.8500 . ?
O27W H27A 0.8404 . ?
O27W H27B 0.8499 . ?
N21 N22 1.304(3) . ?
N21 N25 1.323(3) . ?
N22 N23 1.324(4) . ?
N23 N24 1.318(3) . ?
N24 N25 1.311(3) . ?
